data_7100682
loop_
_publ_author_name
'Spencer Williams'
'Emma Denehy'
'Jonathan M. White'

_publ_section_title
;
Ground state structures of sulfate monoesters and
sulfamates reveal similar reaction coordinates for sulfuryl and sulfamyl
transfer
;
_journal_name_full 'Chemical Communications'
_journal_paper_doi 10.1039/b513712h
_journal_year 2006
_chemical_formula_sum 'C2 H2 F3 K O4 S'
_chemical_formula_weight 218.20
_chemical_name_common 'potassium 2,2,2-trifluoroethyl sulfate'
_space_group_IT_number 14
_symmetry_cell_setting monoclinic
_symmetry_space_group_name_Hall '-P 2ybc'
_symmetry_space_group_name_H-M 'P 1 21/c 1'
_cell_angle_alpha 90.00
_cell_angle_beta 107.962(4)
_cell_angle_gamma 90.00
_cell_formula_units_Z 4
_cell_length_a 11.862(3)
_cell_length_b 7.0333(16)
_cell_length_c 9.150(2)
_cell_measurement_temperature 130(2)
_cell_volume 726.1(3)
_diffrn_ambient_temperature 130(2)
_exptl_crystal_density_diffrn 1.996
_cod_depositor_comments
;
The following automatic conversions were performed:
'_symmetry_cell_setting' value 'Monoclinic' changed to 'monoclinic'
according to '/home/saulius/struct/CIF-dictionaries/cif_core.dic'
dictionary named 'cif_core.dic' version 2.4.1 from 2010-06-29.

Automatic conversion script
Id: cif_fix_enum 1527 2010-12-29 10:47:43Z saulius 
;
_cod_original_sg_symbol_H-M 'P 21/c'
_cod_database_code 7100682

loop_
_symmetry_equiv_pos_as_xyz
'x, y, z'
'-x, y+1/2, -z+1/2'
'-x, -y, -z'
'x, -y-1/2, z-1/2'

loop_
_atom_site_label
_atom_site_type_symbol
_atom_site_fract_x
_atom_site_fract_y
_atom_site_fract_z
_atom_site_U_iso_or_equiv
_atom_site_adp_type
_atom_site_occupancy
_atom_site_symmetry_multiplicity
_atom_site_calc_flag
_atom_site_refinement_flags
_atom_site_disorder_assembly
_atom_site_disorder_group
K K 0.93132(7) 1.16462(10) 0.28232(8) 0.0314(3) Uani 1 1 d . . .
S2 S 0.84955(7) 0.64912(11) 0.38957(9) 0.0268(3) Uani 1 1 d . . .
O2 O 0.9281(2) 0.8127(3) 0.4117(3) 0.0357(6) Uani 1 1 d . . .
O3 O 0.8570(2) 0.5281(3) 0.2655(3) 0.0360(6) Uani 1 1 d . . .
O4 O 0.8571(2) 0.5550(4) 0.5317(3) 0.0441(7) Uani 1 1 d . . .
O1 O 0.7167(2) 0.7290(4) 0.3222(3) 0.0386(6) Uani 1 1 d . . .
C1 C 0.6697(4) 0.8333(5) 0.4247(5) 0.0409(9) Uani 1 1 d . . .
H1A H 0.7312 0.8475 0.5257 0.049 Uiso 1 1 calc R . .
H1B H 0.6018 0.7636 0.4403 0.049 Uiso 1 1 calc R . .
F1 F 0.5826(3) 1.1213(5) 0.4481(5) 0.1032(14) Uani 1 1 d . . .
F2 F 0.5497(5) 1.0079(8) 0.2214(5) 0.153(2) Uani 1 1 d . . .
C2 C 0.6305(5) 1.0231(8) 0.3583(8) 0.0718(16) Uani 1 1 d . . .
F3 F 0.7167(5) 1.1244(5) 0.3429(9) 0.181(3) Uani 1 1 d . . .

loop_
_atom_site_aniso_label
_atom_site_aniso_U_11
_atom_site_aniso_U_22
_atom_site_aniso_U_33
_atom_site_aniso_U_23
_atom_site_aniso_U_13
_atom_site_aniso_U_12
K 0.0452(5) 0.0184(4) 0.0324(4) -0.0023(3) 0.0146(3) 0.0003(3)
S2 0.0334(5) 0.0188(4) 0.0276(5) 0.0031(3) 0.0086(3) 0.0024(3)
O2 0.0459(14) 0.0232(12) 0.0383(14) -0.0022(10) 0.0136(11) -0.0039(10)
O3 0.0440(14) 0.0245(13) 0.0384(13) -0.0055(10) 0.0111(11) 0.0025(10)
O4 0.0510(16) 0.0437(16) 0.0387(14) 0.0182(12) 0.0155(12) 0.0064(12)
O1 0.0370(14) 0.0426(15) 0.0333(13) -0.0044(11) 0.0066(10) 0.0099(12)
C1 0.041(2) 0.040(2) 0.045(2) -0.0033(16) 0.0188(17) 0.0037(16)
F1 0.104(3) 0.0551(19) 0.185(4) -0.008(2) 0.095(3) 0.0227(19)
F2 0.170(5) 0.149(5) 0.122(3) 0.047(3) 0.019(3) 0.107(4)
C2 0.069(3) 0.049(3) 0.115(5) 0.010(3) 0.054(3) 0.021(3)
F3 0.197(5) 0.0370(17) 0.410(10) 0.036(3) 0.241(7) 0.019(2)

loop_
_geom_bond_atom_site_label_1
_geom_bond_atom_site_label_2
_geom_bond_distance
_geom_bond_site_symmetry_2
_geom_bond_publ_flag
K O4 2.679(3) 4_575 ?
K O3 2.693(3) 1_565 ?
K O2 2.749(3) . ?
K F3 2.781(4) . ?
K O2 2.786(3) 3_776 ?
K O3 2.845(3) 2_755 ?
K O2 2.974(3) 2_755 ?
K O4 3.233(3) 3_776 ?
K S2 3.4297(13) 2_755 ?
K S2 3.5598(12) 3_776 ?
K S2 3.7553(12) 1_565 ?
K K 3.9957(10) 2_755 ?
S2 O4 1.437(2) . ?
S2 O3 1.443(2) . ?
S2 O2 1.455(3) . ?
S2 O1 1.606(3) . ?
S2 K 3.4297(13) 2_745 ?
S2 K 3.5598(12) 3_776 ?
S2 K 3.7553(12) 1_545 ?
O2 K 2.786(3) 3_776 ?
O2 K 2.974(3) 2_745 ?
O3 K 2.693(3) 1_545 ?
O3 K 2.845(3) 2_745 ?
O4 K 2.679(3) 4_576 ?
O4 K 3.233(3) 3_776 ?
O1 C1 1.432(4) . ?
C1 C2 1.481(7) . ?
C1 H1A 0.9900 . ?
C1 H1B 0.9900 . ?
F1 C2 1.328(6) . ?
F2 C2 1.326(8) . ?
C2 F3 1.289(7) . ?
